data_7206822
loop_
_publ_author_name
'Zhang, Man-Bo'
'Chen, Hao-Min'
'Hu, Rui-Xiang'
'Chen, Zi-Lu'

_publ_section_title
;
 Heterometallic coordination polymers containing unique inorganic chain of
 [Lniii2Cuii3(OH)4]: syntheses, structures and magnetism
;
_journal_issue 23
_journal_name_full CrystEngComm
_journal_page_first 7019
_journal_paper_doi 10.1039/c1ce05825h
_journal_volume 13
_journal_year 2011
_chemical_formula_sum 'C384 H292 Cu12 La8 N32 O88'
_chemical_formula_weight 8636.38
_chemical_name_systematic
;
?
;
_space_group_IT_number 14
_symmetry_cell_setting monoclinic
_symmetry_space_group_name_Hall '-P 2ybc'
_symmetry_space_group_name_H-M 'P 1 21/c 1'
_atom_sites_solution_hydrogens geom
_atom_sites_solution_primary direct
_atom_sites_solution_secondary difmap
_audit_creation_method SHELXL-97
_cell_angle_alpha 90.00
_cell_angle_beta 120.455(7)
_cell_angle_gamma 90.00
_cell_formula_units_Z 1
_cell_length_a 15.144(2)
_cell_length_b 30.066(5)
_cell_length_c 21.804(3)
_cell_measurement_reflns_used 16281
_cell_measurement_temperature 133(2)
_cell_measurement_theta_max 27.4999
_cell_measurement_theta_min 3.0397
_cell_volume 8558(2)
_computing_cell_refinement 'Bruker XSCANS'
_computing_data_collection 'Bruker XSCANS'
_computing_data_reduction 'Bruker SHELXTL'
_computing_molecular_graphics 'Bruker SHELXTL'
_computing_publication_material 'Bruker SHELXTL'
_computing_structure_refinement 'SHELXL-97 (Sheldrick, 1997)'
_computing_structure_solution 'SHELXS-97 (Sheldrick, 1990)'
_diffrn_ambient_temperature 133(2)
_diffrn_measured_fraction_theta_full 0.986
_diffrn_measured_fraction_theta_max 0.986
_diffrn_measurement_device_type 'Bruker P4'
_diffrn_measurement_method 'phi and omega scans'
_diffrn_radiation_monochromator graphite
_diffrn_radiation_source 'Rotating Anode'
_diffrn_radiation_type MoK\a
_diffrn_radiation_wavelength 0.71073
_diffrn_reflns_av_R_equivalents 0.0686
_diffrn_reflns_av_sigmaI/netI 0.0703
_diffrn_reflns_limit_h_max 19
_diffrn_reflns_limit_h_min -19
_diffrn_reflns_limit_k_max 39
_diffrn_reflns_limit_k_min -37
_diffrn_reflns_limit_l_max 28
_diffrn_reflns_limit_l_min -24
_diffrn_reflns_number 78291
_diffrn_reflns_theta_full 27.47
_diffrn_reflns_theta_max 27.47
_diffrn_reflns_theta_min 3.04
_diffrn_standards_decay_% none
_diffrn_standards_interval_count none
_diffrn_standards_interval_time none
_diffrn_standards_number none
_exptl_absorpt_coefficient_mu 1.793
_exptl_absorpt_correction_T_max 1.0000
_exptl_absorpt_correction_T_min 0.8860
_exptl_absorpt_correction_type empirical
_exptl_crystal_colour Blue
_exptl_crystal_density_diffrn 1.676
_exptl_crystal_density_method 'not measured'
_exptl_crystal_description Block
_exptl_crystal_F_000 4327
_exptl_crystal_size_max 0.17
_exptl_crystal_size_mid 0.17
_exptl_crystal_size_min 0.17
_refine_diff_density_max 1.800
_refine_diff_density_min -1.124
_refine_diff_density_rms 0.160
_refine_ls_extinction_method none
_refine_ls_goodness_of_fit_ref 1.019
_refine_ls_hydrogen_treatment none
_refine_ls_matrix_type full
_refine_ls_number_parameters 1180
_refine_ls_number_reflns 19322
_refine_ls_number_restraints 0
_refine_ls_restrained_S_all 1.019
_refine_ls_R_factor_all 0.1152
_refine_ls_R_factor_gt 0.0729
_refine_ls_shift/su_max 0.035
_refine_ls_shift/su_mean 0.001
_refine_ls_structure_factor_coef Fsqd
_refine_ls_weighting_details 'calc w=1/[\s^2^(Fo^2^)+(0.0851P)^2^+39.1964P] where P=(Fo^2^+2Fc^2^)/3'
_refine_ls_weighting_scheme calc
_refine_ls_wR_factor_gt 0.1721
_refine_ls_wR_factor_ref 0.2019
_reflns_number_gt 12468
_reflns_number_total 19322
_reflns_threshold_expression >2sigma(I)
_cod_data_source_file c1ce05825h.txt
_cod_data_source_block La1
_cod_depositor_comments
;
The following automatic conversions were performed:

'_symmetry_cell_setting' value 'Monoclinic' changed to 'monoclinic'
according to /home/saulius/struct/CIF-dictionaries/cif_core.dic
dictionary named 'cif_core.dic' version 2.4.1 from 2010-06-29.

Automatic conversion script
Id: cif_fix_values 1715 2011-07-08 13:25:40Z adriana 
;
_cod_original_sg_symbol_H-M P21/c
_cod_database_code 7206822

loop_
_symmetry_equiv_pos_as_xyz
'x, y, z'
'-x, y+1/2, -z+1/2'
'-x, -y, -z'
'x, -y-1/2, z-1/2'

loop_
_atom_site_label
_atom_site_type_symbol
_atom_site_fract_x
_atom_site_fract_y
_atom_site_fract_z
_atom_site_U_iso_or_equiv
_atom_site_adp_type
_atom_site_occupancy
_atom_site_symmetry_multiplicity
_atom_site_calc_flag
_atom_site_refinement_flags
La1 La 0.63088(3) 0.535072(11) 0.061658(19) 0.01535(11) Uani 1 1 d .
La2 La 0.86266(3) 0.467735(11) 0.438698(19) 0.01460(11) Uani 1 1 d .
Cu1 Cu 0.52438(6) 0.46014(3) 0.13482(4) 0.01703(18) Uani 1 1 d .
Cu2 Cu 0.75343(6) 0.49793(3) 0.24690(4) 0.02201(19) Uani 1 1 d .
Cu3 Cu 0.98210(6) 0.53639(2) 0.36545(4) 0.01675(18) Uani 1 1 d .
O1 O 0.2866(4) 0.52246(17) 0.5394(3) 0.0286(11) Uani 1 1 d .
O2 O 0.1388(3) 0.49432(16) 0.4566(2) 0.0232(10) Uani 1 1 d .
O3 O 0.5207(4) 0.58968(15) 0.0727(3) 0.0295(12) Uani 1 1 d .
O4 O 0.5408(4) 0.59446(16) 0.1822(3) 0.0347(13) Uani 1 1 d .
O5 O 0.4806(4) 0.39774(14) 0.1193(2) 0.0233(10) Uani 1 1 d .
O6 O 0.3604(4) 0.39808(15) 0.0043(3) 0.0320(12) Uani 1 1 d .
O7 O 0.7898(3) 0.56169(14) 0.2716(2) 0.0194(9) Uani 1 1 d .
O8 O 0.7627(4) 0.57840(15) 0.1647(2) 0.0234(10) Uani 1 1 d .
O9 O 0.7135(4) 0.43415(14) 0.2276(3) 0.0239(10) Uani 1 1 d .
O10 O 0.7340(3) 0.42450(15) 0.3351(2) 0.0214(10) Uani 1 1 d .
O11 O 1.0254(4) 0.59914(14) 0.3799(2) 0.0226(10) Uani 1 1 d .
O12 O 1.1494(4) 0.59926(15) 0.4951(3) 0.0282(11) Uani 1 1 d .
O13 O 0.9746(4) 0.41022(15) 0.4325(3) 0.0291(11) Uani 1 1 d .
O14 O 0.9676(4) 0.40314(16) 0.3288(3) 0.0301(12) Uani 1 1 d .
O15 O 1.2159(4) 0.47252(16) -0.0418(2) 0.0239(10) Uani 1 1 d .
O16 O 1.3633(4) 0.50222(17) 0.0417(3) 0.0280(11) Uani 1 1 d .
O17 O 0.4578(3) 0.53731(14) -0.0522(2) 0.0204(10) Uani 1 1 d .
H17B H 0.4059 0.5056 -0.0481 0.031 Uiso 1 1 d R
O18 O 0.6159(3) 0.51243(14) 0.1705(2) 0.0161(9) Uani 1 1 d .
H18B H 0.5903 0.5365 0.1785 0.024 Uiso 1 1 d R
O19 O 0.8854(3) 0.48567(14) 0.3291(2) 0.0153(9) Uani 1 1 d .
O20 O 0.9655(3) 0.53574(13) 0.4485(2) 0.0151(9) Uani 1 1 d .
H20B H 0.9308 0.5592 0.4429 0.023 Uiso 1 1 d R
O21 O 0.7802(4) 0.4793(2) 0.1453(3) 0.0387(14) Uani 1 1 d .
H21B H 0.7696 0.4472 0.1444 0.058 Uiso 1 1 d R
H21C H 0.7409 0.4649 0.1192 0.058 Uiso 1 1 d R
O22 O 0.7403(4) 0.53205(17) 0.3684(3) 0.0356(13) Uani 1 1 d .
H22B H 0.7005 0.5130 0.3443 0.053 Uiso 1 1 d R
H22C H 0.7441 0.5417 0.3445 0.053 Uiso 1 1 d R
N1 N 0.4798(4) 0.46333(19) 0.2073(3) 0.0221(12) Uani 1 1 d .
N2 N 0.4810(7) 0.8954(2) 0.0650(5) 0.056(2) Uani 1 1 d .
N3 N 0.3284(6) 0.0983(2) 0.0846(5) 0.061(3) Uani 1 1 d .
N4 N 0.8427(11) 0.8707(4) 0.3091(10) 0.134(7) Uani 1 1 d .
N5 N 0.6788(7) 0.1264(2) 0.2225(6) 0.065(3) Uani 1 1 d .
N6 N 1.2002(7) 0.8968(2) 0.3988(5) 0.061(2) Uani 1 1 d .
N7 N 1.0084(7) 0.1045(3) 0.4422(5) 0.074(3) Uani 1 1 d .
N8 N 1.0227(4) 0.53143(18) 0.2910(3) 0.0218(12) Uani 1 1 d .
C1 C 0.5281(6) 0.4870(3) 0.2643(4) 0.0385(19) Uani 1 1 d .
H1A H 0.5902 0.5010 0.2744 0.046 Uiso 1 1 calc R
C2 C 0.4928(7) 0.4929(4) 0.3117(5) 0.055(3) Uani 1 1 d .
H2A H 0.5302 0.5114 0.3521 0.066 Uiso 1 1 calc R
C3 C 0.4052(5) 0.4724(2) 0.3012(4) 0.0251(15) Uani 1 1 d .
C4 C 0.3581(7) 0.4445(3) 0.2421(5) 0.048(2) Uani 1 1 d .
H4A H 0.2990 0.4281 0.2327 0.058 Uiso 1 1 calc R
C5 C 0.3972(7) 0.4407(3) 0.1969(5) 0.042(2) Uani 1 1 d .
H5A H 0.3642 0.4213 0.1572 0.051 Uiso 1 1 calc R
C6 C 0.3629(5) 0.4793(2) 0.3487(4) 0.0274(16) Uani 1 1 d .
C7 C 0.4029(7) 0.5121(3) 0.4013(5) 0.043(2) Uani 1 1 d .
H7A H 0.4587 0.5298 0.4073 0.051 Uiso 1 1 calc R
C8 C 0.3624(6) 0.5192(3) 0.4448(5) 0.042(2) Uani 1 1 d .
H8A H 0.3913 0.5411 0.4811 0.050 Uiso 1 1 calc R
C9 C 0.2796(5) 0.4941(2) 0.4353(4) 0.0253(15) Uani 1 1 d .
C10 C 0.2415(6) 0.4614(3) 0.3844(4) 0.0334(18) Uani 1 1 d .
H10A H 0.1858 0.4436 0.3783 0.040 Uiso 1 1 calc R
C11 C 0.2830(6) 0.4542(3) 0.3421(4) 0.038(2) Uani 1 1 d .
H11A H 0.2557 0.4312 0.3074 0.046 Uiso 1 1 calc R
C12 C 0.2333(5) 0.5041(2) 0.4808(3) 0.0209(14) Uani 1 1 d .
C13 C 0.4475(7) 0.8757(3) 0.1051(7) 0.060(3) Uani 1 1 d .
H13A H 0.4160 0.8936 0.1246 0.072 Uiso 1 1 calc R
C14 C 0.4569(7) 0.8305(3) 0.1191(7) 0.060(3) Uani 1 1 d .
H14A H 0.4347 0.8183 0.1492 0.072 Uiso 1 1 calc R
C15 C 0.4987(6) 0.8029(3) 0.0893(5) 0.0352(19) Uani 1 1 d .
C16 C 0.5325(8) 0.8237(3) 0.0498(6) 0.052(2) Uani 1 1 d .
H16A H 0.5622 0.8067 0.0282 0.062 Uiso 1 1 calc R
C17 C 0.5243(9) 0.8691(3) 0.0406(6) 0.064(3) Uani 1 1 d .
H17A H 0.5523 0.8821 0.0145 0.077 Uiso 1 1 calc R
C18 C 0.5053(6) 0.7542(3) 0.0999(5) 0.039(2) Uani 1 1 d .
C19 C 0.5187(7) 0.7341(3) 0.1618(6) 0.048(2) Uani 1 1 d .
H19A H 0.5247 0.7524 0.1993 0.058 Uiso 1 1 calc R
C20 C 0.5236(6) 0.6878(2) 0.1705(5) 0.039(2) Uani 1 1 d .
H20A H 0.5341 0.6748 0.2134 0.046 Uiso 1 1 calc R
C21 C 0.5127(5) 0.6615(2) 0.1149(4) 0.0286(16) Uani 1 1 d .
C22 C 0.5000(6) 0.6804(3) 0.0537(5) 0.0383(19) Uani 1 1 d .
H22A H 0.4954 0.6620 0.0167 0.046 Uiso 1 1 calc R
C23 C 0.4940(6) 0.7266(3) 0.0454(5) 0.038(2) Uani 1 1 d .
H23A H 0.4820 0.7393 0.0019 0.046 Uiso 1 1 calc R
C24 C 0.5253(5) 0.6108(2) 0.1264(4) 0.0235(16) Uani 1 1 d .
C25 C 0.4155(8) 0.1189(3) 0.1300(7) 0.082(4) Uani 1 1 d .
H25A H 0.4699 0.1016 0.1656 0.098 Uiso 1 1 calc R
C26 C 0.4304(8) 0.1646(3) 0.1278(6) 0.066(3) Uani 1 1 d .
H26A H 0.4942 0.1780 0.1603 0.079 Uiso 1 1 calc R
C27 C 0.3496(6) 0.1902(2) 0.0767(5) 0.0353(19) Uani 1 1 d .
C28 C 0.2621(6) 0.1680(2) 0.0276(4) 0.0325(18) Uani 1 1 d .
H28A H 0.2072 0.1837 -0.0105 0.039 Uiso 1 1 calc R
C29 C 0.2556(6) 0.1229(2) 0.0348(5) 0.039(2) Uani 1 1 d .
H29A H 0.1940 0.1084 0.0013 0.047 Uiso 1 1 calc R
C30 C 0.3604(6) 0.2394(2) 0.0738(4) 0.0291(16) Uani 1 1 d .
C31 C 0.3102(7) 0.2621(3) 0.0112(5) 0.048(3) Uani 1 1 d .
H31A H 0.2647 0.2466 -0.0313 0.058 Uiso 1 1 calc R
C32 C 0.3246(7) 0.3077(3) 0.0082(4) 0.048(3) Uani 1 1 d .
H32A H 0.2880 0.3230 -0.0359 0.058 Uiso 1 1 calc R
C33 C 0.3914(5) 0.3306(2) 0.0688(4) 0.0226(14) Uani 1 1 d .
C34 C 0.4420(6) 0.3087(2) 0.1331(4) 0.0328(18) Uani 1 1 d .
H34A H 0.4866 0.3244 0.1755 0.039 Uiso 1 1 calc R
C35 C 0.4268(6) 0.2630(2) 0.1351(4) 0.0349(18) Uani 1 1 d .
H35A H 0.4625 0.2477 0.1792 0.042 Uiso 1 1 calc R
C36 C 0.4107(5) 0.3798(2) 0.0623(4) 0.0201(14) Uani 1 1 d .
C37 C 0.8502(13) 0.8517(4) 0.2570(12) 0.135(8) Uani 1 1 d .
H37A H 0.8676 0.8702 0.2293 0.162 Uiso 1 1 calc R
C38 C 0.8347(11) 0.8074(3) 0.2402(10) 0.105(6) Uani 1 1 d .
H38A H 0.8404 0.7958 0.2018 0.126 Uiso 1 1 calc R
C39 C 0.8096(8) 0.7786(3) 0.2821(7) 0.063(3) Uani 1 1 d .
C40 C 0.8016(11) 0.7984(4) 0.3364(9) 0.100(5) Uani 1 1 d .
H40A H 0.7846 0.7812 0.3655 0.120 Uiso 1 1 calc R
C41 C 0.8190(13) 0.8438(5) 0.3476(11) 0.121(7) Uani 1 1 d .
H41A H 0.8137 0.8567 0.3854 0.145 Uiso 1 1 calc R
C42 C 0.7967(6) 0.7298(3) 0.2680(6) 0.046(2) Uani 1 1 d .
C43 C 0.7818(7) 0.7137(3) 0.2052(5) 0.047(2) Uani 1 1 d .
H43A H 0.7744 0.7340 0.1695 0.056 Uiso 1 1 calc R
C44 C 0.7772(7) 0.6683(2) 0.1915(5) 0.039(2) Uani 1 1 d .
H44A H 0.7678 0.6581 0.1473 0.047 Uiso 1 1 calc R
C45 C 0.7861(5) 0.6380(2) 0.2414(4) 0.0250(15) Uani 1 1 d .
C46 C 0.7961(6) 0.6537(3) 0.3053(4) 0.0357(18) Uani 1 1 d .
H46A H 0.7993 0.6334 0.3397 0.043 Uiso 1 1 calc R
C47 C 0.8014(7) 0.6992(3) 0.3176(5) 0.046(2) Uani 1 1 d .
H47A H 0.8084 0.7097 0.3609 0.055 Uiso 1 1 calc R
C48 C 0.7783(5) 0.5902(2) 0.2246(3) 0.0188(13) Uani 1 1 d .
C49 C 0.7030(10) 0.1509(3) 0.1820(7) 0.072(4) Uani 1 1 d .
H49A H 0.7104 0.1368 0.1459 0.086 Uiso 1 1 calc R
C50 C 0.7179(9) 0.1975(3) 0.1917(6) 0.061(3) Uani 1 1 d .
H50A H 0.7376 0.2140 0.1634 0.073 Uiso 1 1 calc R
C51 C 0.7041(6) 0.2192(3) 0.2420(5) 0.042(2) Uani 1 1 d .
C52 C 0.6793(7) 0.1924(3) 0.2829(6) 0.049(2) Uani 1 1 d .
H52A H 0.6683 0.2055 0.3181 0.059 Uiso 1 1 calc R
C53 C 0.6703(8) 0.1464(3) 0.2732(6) 0.056(3) Uani 1 1 d .
H53A H 0.6577 0.1288 0.3042 0.067 Uiso 1 1 calc R
C54 C 0.7111(6) 0.2683(3) 0.2514(5) 0.038(2) Uani 1 1 d .
C55 C 0.6915(7) 0.2961(3) 0.1949(5) 0.045(2) Uani 1 1 d .
H55A H 0.6763 0.2834 0.1507 0.054 Uiso 1 1 calc R
C56 C 0.6938(6) 0.3422(3) 0.2017(4) 0.039(2) Uani 1 1 d .
H56A H 0.6802 0.3607 0.1626 0.047 Uiso 1 1 calc R
C57 C 0.7161(5) 0.3608(2) 0.2659(4) 0.0221(14) Uani 1 1 d .
C58 C 0.7381(6) 0.3333(2) 0.3224(5) 0.0312(17) Uani 1 1 d .
H58A H 0.7557 0.3459 0.3672 0.037 Uiso 1 1 calc R
C59 C 0.7348(6) 0.2872(2) 0.3148(5) 0.0370(19) Uani 1 1 d .
H59A H 0.7491 0.2688 0.3542 0.044 Uiso 1 1 calc R
C60 C 0.7215(5) 0.4101(2) 0.2771(3) 0.0155(12) Uani 1 1 d .
C61 C 1.1375(10) 0.8715(3) 0.3436(6) 0.091(5) Uani 1 1 d .
H61A H 1.1034 0.8848 0.2977 0.109 Uiso 1 1 calc R
C62 C 1.1193(11) 0.8267(3) 0.3494(6) 0.108(6) Uani 1 1 d .
H62A H 1.0730 0.8105 0.3078 0.130 Uiso 1 1 calc R
C63 C 1.1669(6) 0.8054(3) 0.4139(5) 0.039(2) Uani 1 1 d .
C64 C 1.2346(6) 0.8314(2) 0.4693(5) 0.039(2) Uani 1 1 d .
H64A H 1.2737 0.8184 0.5151 0.047 Uiso 1 1 calc R
C65 C 1.2482(7) 0.8759(3) 0.4610(5) 0.043(2) Uani 1 1 d .
H65A H 1.2944 0.8925 0.5019 0.052 Uiso 1 1 calc R
C66 C 1.1499(6) 0.7569(2) 0.4186(4) 0.0285(16) Uani 1 1 d .
C67 C 1.0719(6) 0.7343(2) 0.3637(4) 0.0329(18) Uani 1 1 d .
H67A H 1.0273 0.7499 0.3212 0.040 Uiso 1 1 calc R
C68 C 1.0551(5) 0.6894(2) 0.3674(4) 0.0280(16) Uani 1 1 d .
H68A H 1.0006 0.6748 0.3275 0.034 Uiso 1 1 calc R
C69 C 1.1173(5) 0.6657(2) 0.4290(4) 0.0206(14) Uani 1 1 d .
C70 C 1.1999(7) 0.6874(3) 0.4848(4) 0.041(2) Uani 1 1 d .
H70A H 1.2456 0.6714 0.5266 0.050 Uiso 1 1 calc R
C71 C 1.2159(7) 0.7323(3) 0.4796(4) 0.045(2) Uani 1 1 d .
H71A H 1.2728 0.7467 0.5181 0.054 Uiso 1 1 calc R
C72 C 1.0971(5) 0.6180(2) 0.4362(4) 0.0221(14) Uani 1 1 d .
C73 C 0.9531(9) 0.1305(3) 0.4596(6) 0.068(3) Uani 1 1 d .
H73A H 0.9141 0.1169 0.4775 0.081 Uiso 1 1 calc R
C74 C 0.9499(8) 0.1769(3) 0.4528(6) 0.058(3) Uani 1 1 d .
H74A H 0.9110 0.1945 0.4669 0.070 Uiso 1 1 calc R
C75 C 1.0048(6) 0.1965(3) 0.4249(6) 0.050(3) Uani 1 1 d .
C76 C 1.0593(8) 0.1689(3) 0.4053(7) 0.071(4) Uani 1 1 d .
H76A H 1.0966 0.1816 0.3853 0.085 Uiso 1 1 calc R
C77 C 1.0609(8) 0.1242(3) 0.4138(8) 0.084(5) Uani 1 1 d .
H77A H 1.0992 0.1062 0.3997 0.101 Uiso 1 1 calc R
C78 C 1.0043(6) 0.2459(2) 0.4169(5) 0.038(2) Uani 1 1 d .
C79 C 0.9996(6) 0.2737(3) 0.4655(5) 0.040(2) Uani 1 1 d .
H79A H 1.0003 0.2613 0.5058 0.048 Uiso 1 1 calc R
C80 C 0.9938(6) 0.3192(2) 0.4563(4) 0.0309(17) Uani 1 1 d .
H80A H 0.9907 0.3377 0.4905 0.037 Uiso 1 1 calc R
C81 C 0.9923(5) 0.3383(2) 0.3982(4) 0.0276(16) Uani 1 1 d .
C82 C 1.0002(7) 0.3104(3) 0.3505(5) 0.041(2) Uani 1 1 d .
H82A H 1.0021 0.3229 0.3112 0.049 Uiso 1 1 calc R
C83 C 1.0052(7) 0.2646(3) 0.3592(6) 0.048(2) Uani 1 1 d .
H83A H 1.0093 0.2461 0.3255 0.058 Uiso 1 1 calc R
C84 C 0.9776(5) 0.3877(2) 0.3840(4) 0.0237(15) Uani 1 1 d .
C85 C 1.0671(9) 0.5628(3) 0.2761(6) 0.060(3) Uani 1 1 d .
H85A H 1.0744 0.5908 0.2986 0.072 Uiso 1 1 calc R
C86 C 1.1049(9) 0.5593(3) 0.2301(6) 0.066(4) Uani 1 1 d .
H86A H 1.1384 0.5839 0.2233 0.080 Uiso 1 1 calc R
C87 C 1.0943(6) 0.5215(2) 0.1956(4) 0.0266(15) Uani 1 1 d .
C88 C 1.0486(8) 0.4865(3) 0.2097(5) 0.056(3) Uani 1 1 d .
H88A H 1.0391 0.4589 0.1859 0.067 Uiso 1 1 calc R
C89 C 1.0162(7) 0.4916(3) 0.2586(5) 0.046(2) Uani 1 1 d .
H89A H 0.9888 0.4666 0.2699 0.056 Uiso 1 1 calc R
C90 C 1.1378(5) 0.5154(2) 0.1482(4) 0.0246(15) Uani 1 1 d .
C91 C 1.0946(6) 0.4853(3) 0.0924(4) 0.0309(17) Uani 1 1 d .
H91A H 1.0363 0.4687 0.0841 0.037 Uiso 1 1 calc R
C92 C 1.1349(5) 0.4792(2) 0.0488(4) 0.0278(16) Uani 1 1 d .
H92A H 1.1030 0.4592 0.0098 0.033 Uiso 1 1 calc R
C93 C 1.2224(5) 0.5023(2) 0.0621(4) 0.0224(14) Uani 1 1 d .
C94 C 1.2675(6) 0.5323(2) 0.1175(4) 0.0290(17) Uani 1 1 d .
H94A H 1.3268 0.5483 0.1262 0.035 Uiso 1 1 calc R
C95 C 1.2251(6) 0.5386(3) 0.1604(4) 0.0318(17) Uani 1 1 d .
H95A H 1.2561 0.5591 0.1988 0.038 Uiso 1 1 calc R
C96 C 1.2681(5) 0.4922(2) 0.0173(4) 0.0221(14) Uani 1 1 d .

loop_
_atom_site_aniso_label
_atom_site_aniso_U_11
_atom_site_aniso_U_22
_atom_site_aniso_U_33
_atom_site_aniso_U_23
_atom_site_aniso_U_13
_atom_site_aniso_U_12
La1 0.01948(19) 0.01440(19) 0.0106(2) 0.00018(13) 0.00643(16) -0.00326(14)
La2 0.01798(18) 0.01475(19) 0.01059(19) -0.00003(13) 0.00689(16) -0.00228(14)
Cu1 0.0209(4) 0.0200(4) 0.0121(4) -0.0016(3) 0.0097(3) -0.0066(3)
Cu2 0.0198(4) 0.0215(4) 0.0160(4) 0.0067(3) 0.0027(3) -0.0060(3)
Cu3 0.0198(4) 0.0208(4) 0.0113(4) -0.0010(3) 0.0091(3) -0.0050(3)
O1 0.029(3) 0.042(3) 0.022(3) -0.001(2) 0.018(2) -0.005(2)
O2 0.018(2) 0.035(3) 0.017(2) -0.003(2) 0.009(2) -0.002(2)
O3 0.030(3) 0.020(2) 0.030(3) 0.001(2) 0.009(2) 0.001(2)
O4 0.051(3) 0.022(3) 0.042(4) 0.000(2) 0.032(3) 0.003(2)
O5 0.035(3) 0.019(2) 0.018(3) 0.0024(19) 0.015(2) -0.004(2)
O6 0.033(3) 0.021(2) 0.023(3) 0.013(2) 0.001(2) -0.007(2)
O7 0.026(2) 0.021(2) 0.016(2) 0.0031(19) 0.013(2) -0.0022(19)
O8 0.030(3) 0.023(2) 0.016(2) -0.004(2) 0.011(2) -0.010(2)
O9 0.031(3) 0.017(2) 0.026(3) -0.003(2) 0.015(2) -0.0019(19)
O10 0.025(2) 0.023(2) 0.014(2) -0.0039(19) 0.009(2) -0.0050(19)
O11 0.032(3) 0.017(2) 0.021(3) 0.0031(19) 0.015(2) -0.005(2)
O12 0.034(3) 0.023(2) 0.021(3) 0.002(2) 0.009(2) -0.008(2)
O13 0.031(3) 0.021(2) 0.030(3) 0.001(2) 0.012(2) 0.008(2)
O14 0.038(3) 0.024(2) 0.032(3) -0.004(2) 0.021(3) 0.005(2)
O15 0.027(2) 0.032(3) 0.011(2) -0.002(2) 0.009(2) -0.005(2)
O16 0.026(2) 0.040(3) 0.023(3) -0.007(2) 0.017(2) -0.006(2)
O17 0.022(2) 0.024(2) 0.015(2) 0.0044(19) 0.010(2) -0.0059(19)
O18 0.018(2) 0.017(2) 0.018(2) -0.0044(18) 0.012(2) -0.0020(17)
O19 0.015(2) 0.021(2) 0.007(2) 0.0018(17) 0.0025(18) -0.0014(17)
O20 0.020(2) 0.016(2) 0.008(2) 0.0002(16) 0.0058(18) 0.0020(17)
O21 0.040(3) 0.051(3) 0.028(3) 0.017(3) 0.020(3) 0.019(3)
O22 0.035(3) 0.048(3) 0.036(3) 0.020(3) 0.027(3) 0.018(3)
N1 0.020(3) 0.036(3) 0.011(3) -0.001(2) 0.008(2) -0.003(2)
N2 0.059(5) 0.029(4) 0.064(6) 0.004(4) 0.019(5) 0.000(4)
N3 0.049(5) 0.033(4) 0.068(6) 0.013(4) 0.005(4) -0.015(4)
N4 0.125(11) 0.038(6) 0.27(2) -0.031(9) 0.120(13) 0.003(7)
N5 0.072(6) 0.026(4) 0.098(8) -0.004(5) 0.045(6) -0.002(4)
N6 0.077(6) 0.027(4) 0.054(6) 0.009(4) 0.015(5) -0.013(4)
N7 0.056(5) 0.025(4) 0.087(7) 0.009(4) -0.003(5) 0.010(4)
N8 0.023(3) 0.026(3) 0.017(3) 0.008(2) 0.011(3) -0.002(2)
C1 0.036(4) 0.052(5) 0.031(5) -0.011(4) 0.019(4) -0.008(4)
C2 0.042(5) 0.090(7) 0.047(6) -0.040(5) 0.033(5) -0.035(5)
C3 0.027(3) 0.036(4) 0.018(4) 0.004(3) 0.016(3) 0.004(3)
C4 0.064(6) 0.039(5) 0.072(7) -0.023(5) 0.058(6) -0.022(4)
C5 0.059(5) 0.039(5) 0.058(6) -0.014(4) 0.050(5) -0.012(4)
C6 0.027(4) 0.033(4) 0.031(4) 0.004(3) 0.022(3) 0.003(3)
C7 0.060(6) 0.043(5) 0.053(6) -0.018(4) 0.050(5) -0.022(4)
C8 0.045(5) 0.049(5) 0.053(6) -0.019(4) 0.041(5) -0.016(4)
C9 0.024(3) 0.034(4) 0.025(4) 0.003(3) 0.017(3) 0.003(3)
C10 0.028(4) 0.054(5) 0.023(4) -0.015(4) 0.017(3) -0.016(4)
C11 0.042(5) 0.053(5) 0.030(4) -0.014(4) 0.025(4) -0.019(4)
C12 0.021(3) 0.025(3) 0.012(3) -0.003(3) 0.005(3) 0.003(3)
C13 0.046(5) 0.032(5) 0.102(10) -0.009(5) 0.039(6) -0.004(4)
C14 0.053(6) 0.026(4) 0.116(10) 0.000(5) 0.055(7) 0.004(4)
C15 0.031(4) 0.030(4) 0.041(5) -0.007(4) 0.015(4) 0.001(3)
C16 0.068(6) 0.030(4) 0.062(7) 0.002(4) 0.036(6) 0.009(4)
C17 0.074(7) 0.045(6) 0.071(8) 0.010(5) 0.036(7) 0.001(5)
C18 0.030(4) 0.030(4) 0.060(6) -0.010(4) 0.026(4) 0.002(3)
C19 0.057(6) 0.035(5) 0.073(7) -0.001(5) 0.047(6) -0.001(4)
C20 0.050(5) 0.026(4) 0.054(6) -0.003(4) 0.037(5) 0.007(4)
C21 0.021(3) 0.024(4) 0.040(5) -0.002(3) 0.015(3) 0.003(3)
C22 0.042(5) 0.029(4) 0.040(5) 0.004(4) 0.017(4) 0.009(4)
C23 0.039(4) 0.029(4) 0.040(5) 0.006(4) 0.015(4) 0.010(3)
C24 0.014(3) 0.017(3) 0.039(5) -0.010(3) 0.013(3) 0.004(2)
C25 0.058(7) 0.039(5) 0.078(9) 0.014(6) -0.017(6) -0.016(5)
C26 0.059(6) 0.023(4) 0.070(8) 0.014(5) 0.000(6) -0.002(4)
C27 0.039(4) 0.020(3) 0.036(5) 0.004(3) 0.010(4) 0.002(3)
C28 0.034(4) 0.019(3) 0.031(4) 0.006(3) 0.007(4) -0.002(3)
C29 0.034(4) 0.023(4) 0.045(5) 0.004(4) 0.008(4) -0.004(3)
C30 0.032(4) 0.021(3) 0.025(4) 0.004(3) 0.008(3) -0.003(3)
C31 0.059(6) 0.026(4) 0.027(5) 0.004(3) -0.003(4) -0.019(4)
C32 0.053(5) 0.030(4) 0.021(4) 0.014(3) -0.010(4) -0.016(4)
C33 0.026(3) 0.022(3) 0.020(4) -0.001(3) 0.011(3) -0.005(3)
C34 0.049(5) 0.022(4) 0.021(4) 0.007(3) 0.013(4) 0.002(3)
C35 0.047(5) 0.028(4) 0.021(4) 0.006(3) 0.012(4) -0.002(4)
C36 0.025(3) 0.020(3) 0.016(3) 0.003(3) 0.010(3) -0.007(3)
C37 0.148(14) 0.027(6) 0.30(3) -0.007(10) 0.166(18) -0.002(7)
C38 0.119(11) 0.022(5) 0.222(19) -0.003(8) 0.122(13) -0.003(6)
C39 0.051(6) 0.019(4) 0.105(10) -0.007(5) 0.029(6) 0.005(4)
C40 0.106(11) 0.043(6) 0.167(16) -0.053(8) 0.080(11) -0.017(7)
C41 0.130(14) 0.048(8) 0.182(19) -0.039(10) 0.078(14) -0.003(9)
C42 0.031(4) 0.020(4) 0.065(7) -0.016(4) 0.009(4) -0.001(3)
C43 0.057(6) 0.020(4) 0.058(6) 0.008(4) 0.027(5) -0.007(4)
C44 0.054(5) 0.026(4) 0.039(5) -0.004(4) 0.025(4) -0.013(4)
C45 0.021(3) 0.023(3) 0.029(4) 0.004(3) 0.012(3) 0.002(3)
C46 0.040(4) 0.035(4) 0.032(5) -0.005(4) 0.018(4) 0.005(4)
C47 0.049(5) 0.033(4) 0.051(6) -0.016(4) 0.023(5) 0.001(4)
C48 0.018(3) 0.020(3) 0.017(3) 0.000(3) 0.008(3) -0.006(3)
C49 0.102(9) 0.034(5) 0.114(11) -0.009(6) 0.080(9) 0.006(6)
C50 0.089(8) 0.031(5) 0.098(9) -0.006(5) 0.073(8) -0.001(5)
C51 0.034(4) 0.028(4) 0.058(6) -0.004(4) 0.020(4) -0.002(3)
C52 0.048(5) 0.032(5) 0.066(7) 0.005(4) 0.029(5) 0.007(4)
C53 0.065(7) 0.032(5) 0.071(8) 0.000(5) 0.035(6) 0.002(5)
C54 0.033(4) 0.027(4) 0.056(6) 0.001(4) 0.023(4) 0.000(3)
C55 0.057(6) 0.030(4) 0.033(5) -0.013(4) 0.013(4) 0.006(4)
C56 0.048(5) 0.026(4) 0.025(4) -0.007(3) 0.005(4) 0.002(4)
C57 0.026(3) 0.024(3) 0.020(4) -0.002(3) 0.014(3) -0.002(3)
C58 0.036(4) 0.020(3) 0.040(5) 0.002(3) 0.021(4) 0.000(3)
C59 0.038(4) 0.022(4) 0.052(6) 0.008(4) 0.024(4) 0.006(3)
C60 0.016(3) 0.018(3) 0.009(3) 0.003(2) 0.003(3) 0.000(2)
C61 0.107(10) 0.045(6) 0.043(7) 0.018(5) -0.019(6) -0.032(6)
C62 0.156(13) 0.037(5) 0.033(6) 0.016(5) -0.025(7) -0.045(7)
C63 0.039(4) 0.027(4) 0.033(5) 0.008(3) 0.005(4) -0.010(3)
C64 0.043(5) 0.025(4) 0.032(5) 0.006(3) 0.007(4) -0.008(3)
C65 0.056(5) 0.021(4) 0.043(5) 0.004(4) 0.019(5) -0.011(4)
C66 0.034(4) 0.020(3) 0.029(4) 0.003(3) 0.014(4) -0.004(3)
C67 0.035(4) 0.023(4) 0.027(4) 0.007(3) 0.006(4) -0.002(3)
C68 0.029(4) 0.018(3) 0.023(4) -0.001(3) 0.003(3) -0.002(3)
C69 0.021(3) 0.019(3) 0.025(4) 0.004(3) 0.014(3) -0.003(3)
C70 0.047(5) 0.031(4) 0.025(4) 0.016(3) 0.003(4) -0.003(4)
C71 0.050(5) 0.031(4) 0.024(4) 0.011(3) -0.004(4) -0.020(4)
C72 0.030(4) 0.020(3) 0.021(4) 0.004(3) 0.016(3) 0.001(3)
C73 0.067(7) 0.026(5) 0.080(9) 0.002(5) 0.015(6) -0.011(5)
C74 0.064(6) 0.030(5) 0.080(8) 0.013(5) 0.037(6) 0.003(4)
C75 0.032(4) 0.027(4) 0.078(8) 0.004(4) 0.019(5) 0.002(3)
C76 0.055(6) 0.030(5) 0.137(12) -0.003(6) 0.057(8) 0.001(4)
C77 0.055(6) 0.021(5) 0.158(14) -0.019(6) 0.041(8) -0.002(4)
C78 0.042(5) 0.023(4) 0.051(6) 0.001(4) 0.023(4) 0.005(3)
C79 0.035(4) 0.029(4) 0.050(6) 0.002(4) 0.017(4) 0.002(3)
C80 0.033(4) 0.020(3) 0.037(5) 0.001(3) 0.016(4) 0.006(3)
C81 0.022(3) 0.015(3) 0.046(5) -0.005(3) 0.018(4) -0.001(3)
C82 0.056(5) 0.027(4) 0.054(6) -0.009(4) 0.038(5) -0.004(4)
C83 0.060(6) 0.025(4) 0.068(7) -0.010(4) 0.039(6) 0.012(4)
C84 0.019(3) 0.021(3) 0.022(4) -0.005(3) 0.004(3) 0.002(3)
C85 0.110(9) 0.032(4) 0.092(8) -0.029(5) 0.091(8) -0.031(5)
C86 0.124(10) 0.040(5) 0.100(9) -0.023(6) 0.105(9) -0.033(6)
C87 0.030(4) 0.030(4) 0.024(4) 0.004(3) 0.017(3) 0.000(3)
C88 0.071(7) 0.069(6) 0.050(6) -0.030(5) 0.046(6) -0.037(5)
C89 0.047(5) 0.065(6) 0.046(5) -0.024(5) 0.037(5) -0.030(5)
C90 0.026(3) 0.033(4) 0.013(3) 0.004(3) 0.009(3) 0.004(3)
C91 0.027(4) 0.042(4) 0.031(4) -0.008(4) 0.020(4) -0.011(3)
C92 0.030(4) 0.031(4) 0.028(4) -0.007(3) 0.018(3) -0.004(3)
C93 0.030(4) 0.025(3) 0.017(3) 0.002(3) 0.016(3) -0.001(3)
C94 0.037(4) 0.031(4) 0.029(4) -0.005(3) 0.024(4) -0.009(3)
C95 0.039(4) 0.036(4) 0.030(4) -0.015(3) 0.024(4) -0.013(3)
C96 0.028(3) 0.021(3) 0.022(4) 0.009(3) 0.016(3) 0.001(3)

loop_
_atom_type_symbol
_atom_type_description
_atom_type_scat_dispersion_real
_atom_type_scat_dispersion_imag
_atom_type_scat_source
C C 0.0033 0.0016 'International Tables Vol C Tables 4.2.6.8 and 6.1.1.4'
H H 0.0000 0.0000 'International Tables Vol C Tables 4.2.6.8 and 6.1.1.4'
Cu Cu 0.3201 1.2651 'International Tables Vol C Tables 4.2.6.8 and 6.1.1.4'
La La -0.2871 2.4523 'International Tables Vol C Tables 4.2.6.8 and 6.1.1.4'
N N 0.0061 0.0033 'International Tables Vol C Tables 4.2.6.8 and 6.1.1.4'
O O 0.0106 0.0060 'International Tables Vol C Tables 4.2.6.8 and 6.1.1.4'

loop_
_geom_angle_atom_site_label_1
_geom_angle_atom_site_label_2
_geom_angle_atom_site_label_3
_geom_angle
_geom_angle_site_symmetry_1
_geom_angle_site_symmetry_3
O3 La1 O8 80.45(16) . .
O3 La1 O17 103.16(15) . 3_665
O8 La1 O17 132.80(15) . 3_665
O3 La1 O6 75.82(18) . 3_665
O8 La1 O6 81.21(16) . 3_665
O17 La1 O6 145.82(15) 3_665 3_665
O3 La1 O17 70.09(16) . .
O8 La1 O17 145.89(15) . .
O17 La1 O17 72.44(16) 3_665 .
O6 La1 O17 75.35(15) 3_665 .
O3 La1 O16 135.47(17) . 3_765
O8 La1 O16 130.93(15) . 3_765
O17 La1 O16 78.67(15) 3_665 3_765
O6 La1 O16 79.11(17) 3_665 3_765
O17 La1 O16 68.28(15) . 3_765
O3 La1 O15 142.72(15) . 3_765
O8 La1 O15 79.59(15) . 3_765
O17 La1 O15 113.51(15) 3_665 3_765
O6 La1 O15 70.25(16) 3_665 3_765
O17 La1 O15 114.20(14) . 3_765
O16 La1 O15 51.49(15) 3_765 3_765
O3 La1 O18 72.77(15) . .
O8 La1 O18 73.29(14) . .
O17 La1 O18 63.60(14) 3_665 .
O6 La1 O18 142.15(16) 3_665 .
O17 La1 O18 112.12(13) . .
O16 La1 O18 138.69(15) 3_765 .
O15 La1 O18 129.48(14) 3_765 .
O3 La1 O21 138.01(17) . .
O8 La1 O21 72.31(18) . .
O17 La1 O21 75.12(17) 3_665 .
O6 La1 O21 128.58(17) 3_665 .
O17 La1 O21 141.76(17) . .
O16 La1 O21 86.05(16) 3_765 .
O15 La1 O21 62.24(15) 3_765 .
O18 La1 O21 69.16(14) . .
O3 La1 C96 146.20(17) . 3_765
O8 La1 C96 104.93(17) . 3_765
O17 La1 C96 97.18(16) 3_665 3_765
O6 La1 C96 72.23(18) 3_665 3_765
O17 La1 C96 91.20(17) . 3_765
O16 La1 C96 26.04(17) 3_765 3_765
O15 La1 C96 25.47(16) 3_765 3_765
O18 La1 C96 140.99(16) . 3_765
O21 La1 C96 73.24(17) . 3_765
O3 La1 Cu1 83.93(12) . .
O8 La1 Cu1 105.27(10) . .
O17 La1 Cu1 31.63(10) 3_665 .
O6 La1 Cu1 157.49(12) 3_665 .
O17 La1 Cu1 88.69(9) . .
O16 La1 Cu1 109.95(11) 3_765 .
O15 La1 Cu1 131.76(11) 3_765 .
O18 La1 Cu1 32.57(9) . .
O21 La1 Cu1 73.52(12) . .
C96 La1 Cu1 124.78(13) 3_765 .
O3 La1 Cu2 94.94(12) . .
O8 La1 Cu2 55.74(11) . .
O17 La1 Cu2 77.13(10) 3_665 .
O6 La1 Cu2 136.95(11) 3_665 .
O17 La1 Cu2 141.41(10) . .
O16 La1 Cu2 127.85(12) 3_765 .
O15 La1 Cu2 99.32(10) 3_765 .
O18 La1 Cu2 30.57(9) . .
O21 La1 Cu2 43.24(11) . .
C96 La1 Cu2 115.93(13) 3_765 .
Cu1 La1 Cu2 53.685(19) . .
O3 La1 H21C 143.8 . .
O8 La1 H21C 88.0 . .
O17 La1 H21C 61.2 3_665 .
O6 La1 H21C 136.2 3_665 .
O17 La1 H21C 126.0 . .
O16 La1 H21C 76.6 3_765 .
O15 La1 H21C 66.1 3_765 .
O18 La1 H21C 71.0 . .
O21 La1 H21C 15.8 . .
C96 La1 H21C 70.0 3_765 .
Cu1 La1 H21C 66.2 . .
Cu2 La1 H21C 51.3 . .
O13 La2 O10 80.05(16) . .
O13 La2 O20 99.27(15) . .
O10 La2 O20 132.22(14) . .
O13 La2 O20 68.09(15) . 3_766
O10 La2 O20 144.60(14) . 3_766
O20 La2 O20 70.24(15) . 3_766
O13 La2 O12 74.02(17) . 3_766
O10 La2 O12 81.48(15) . 3_766
O20 La2 O12 144.86(14) . 3_766
O20 La2 O12 75.42(14) 3_766 3_766
O13 La2 O1 141.93(16) . 3_666
O10 La2 O1 82.50(15) . 3_666
O20 La2 O1 117.38(15) . 3_666
O20 La2 O1 113.35(15) 3_766 3_666
O12 La2 O1 70.09(16) 3_766 3_666
O13 La2 O2 132.49(16) . 3_666
O10 La2 O2 133.53(14) . 3_666
O20 La2 O2 81.22(14) . 3_666
O20 La2 O2 67.62(14) 3_766 3_666
O12 La2 O2 79.10(16) 3_766 3_666
O1 La2 O2 51.22(15) 3_666 3_666
O13 La2 O22 142.99(17) . .
O10 La2 O22 81.68(17) . .
O20 La2 O22 70.60(15) . .
O20 La2 O22 133.41(16) 3_766 .
O12 La2 O22 134.14(16) 3_766 .
O1 La2 O22 65.60(16) 3_666 .
O2 La2 O22 82.40(16) 3_666 .
O13 La2 O19 71.70(15) . .
O10 La2 O19 71.59(14) . .
O20 La2 O19 63.28(13) . .
O20 La2 O19 110.43(13) 3_766 .
O12 La2 O19 139.26(15) 3_766 .
O1 La2 O19 132.87(14) 3_666 .
O2 La2 O19 141.31(14) 3_666 .
O22 La2 O19 72.07(14) . .
O13 La2 C12 143.20(18) . 3_666
O10 La2 C12 107.47(17) . 3_666
O20 La2 C12 100.91(16) . 3_666
O20 La2 C12 90.42(16) 3_766 3_666
O12 La2 C12 71.74(18) 3_766 3_666
O1 La2 C12 25.17(16) 3_666 3_666
O2 La2 C12 26.09(16) 3_666 3_666
O22 La2 C12 73.30(17) . 3_666
O19 La2 C12 145.10(16) . 3_666
O13 La2 Cu3 82.23(12) . .
O10 La2 Cu3 103.64(10) . .
O20 La2 Cu3 31.08(9) . .
O20 La2 Cu3 87.40(9) 3_766 .
O12 La2 Cu3 154.53(12) 3_766 .
O1 La2 Cu3 134.98(12) 3_666 .
O2 La2 Cu3 111.87(11) 3_666 .
O22 La2 Cu3 71.21(11) . .
O19 La2 Cu3 32.51(9) . .
C12 La2 Cu3 127.97(13) 3_666 .
O13 La2 Cu3 89.26(12) . 3_766
O10 La2 Cu3 141.63(11) . 3_766
O20 La2 Cu3 85.71(9) . 3_766
O20 La2 Cu3 29.65(9) 3_766 3_766
O12 La2 Cu3 60.15(11) 3_766 3_766
O1 La2 Cu3 83.83(11) 3_666 3_766
O2 La2 Cu3 43.24(10) 3_666 3_766
O22 La2 Cu3 123.92(13) . 3_766
O19 La2 Cu3 139.19(9) . 3_766
C12 La2 Cu3 62.11(13) 3_666 3_766
Cu3 La2 Cu3 111.317(18) . 3_766
O13 La2 H22B 135.2 . .
O10 La2 H22B 64.5 . .
O20 La2 H22B 86.5 . .
O20 La2 H22B 150.8 3_766 .
O12 La2 H22B 123.0 3_766 .
O1 La2 H22B 61.6 3_666 .
O2 La2 H22B 92.3 3_666 .
O22 La2 H22B 17.6 . .
O19 La2 H22B 71.7 . .
C12 La2 H22B 76.6 3_666 .
Cu3 La2 H22B 80.6 . .
Cu3 La2 H22B 135.5 3_766 .
O17 Cu1 O5 94.11(19) 3_665 .
O17 Cu1 O18 86.27(18) 3_665 .
O5 Cu1 O18 159.62(19) . .
O17 Cu1 N1 168.8(2) 3_665 .
O5 Cu1 N1 87.8(2) . .
O18 Cu1 N1 95.8(2) . .
O17 Cu1 O16 76.88(17) 3_665 1_455
O5 Cu1 O16 103.37(18) . 1_455
O18 Cu1 O16 96.58(17) . 1_455
N1 Cu1 O16 91.96(19) . 1_455
O17 Cu1 O9 96.53(17) 3_665 .
O5 Cu1 O9 89.41(17) . .
O18 Cu1 O9 70.32(16) . .
N1 Cu1 O9 94.49(19) . .
O16 Cu1 O9 165.90(15) 1_455 .
O17 Cu1 Cu2 94.89(13) 3_665 .
O5 Cu1 Cu2 126.79(15) . .
O18 Cu1 Cu2 33.18(13) . .
N1 Cu1 Cu2 92.75(16) . .
O16 Cu1 Cu2 129.75(11) 1_455 .
O9 Cu1 Cu2 37.46(10) . .
O17 Cu1 La1 42.33(13) 3_665 .
O5 Cu1 La1 135.59(14) . .
O18 Cu1 La1 44.83(12) . .
N1 Cu1 La1 136.59(17) . .
O16 Cu1 La1 78.52(11) 1_455 .
O9 Cu1 La1 88.21(10) . .
Cu2 Cu1 La1 64.40(2) . .
O17 Cu1 La1 40.07(13) 3_665 3_665
O5 Cu1 La1 82.93(14) . 3_665
O18 Cu1 La1 109.41(13) . 3_665
N1 Cu1 La1 129.67(16) . 3_665
O16 Cu1 La1 43.73(11) 1_455 3_665
O9 Cu1 La1 134.52(11) . 3_665
Cu2 Cu1 La1 131.48(3) . 3_665
La1 Cu1 La1 67.989(18) . 3_665
O19 Cu2 O18 174.18(18) . .
O19 Cu2 O9 94.18(19) . .
O18 Cu2 O9 87.49(19) . .
O19 Cu2 O7 85.29(18) . .
O18 Cu2 O7 92.61(18) . .
O9 Cu2 O7 175.64(18) . .
O19 Cu2 O21 102.93(18) . .
O18 Cu2 O21 82.88(17) . .
O9 Cu2 O21 76.5(2) . .
O7 Cu2 O21 107.89(19) . .
O19 Cu2 Cu1 146.68(13) . .
O18 Cu2 Cu1 33.76(12) . .
O9 Cu2 Cu1 54.13(14) . .
O7 Cu2 Cu1 125.43(13) . .
O21 Cu2 Cu1 81.23(14) . .
O19 Cu2 Cu3 32.68(12) . .
O18 Cu2 Cu3 146.44(13) . .
O9 Cu2 Cu3 125.98(14) . .
O7 Cu2 Cu3 54.22(13) . .
O21 Cu2 Cu3 101.21(14) . .
Cu1 Cu2 Cu3 177.54(4) . .
O19 Cu2 La1 142.35(13) . .
O18 Cu2 La1 42.56(12) . .
O9 Cu2 La1 97.50(14) . .
O7 Cu2 La1 85.49(13) . .
O21 Cu2 La1 46.55(12) . .
Cu1 Cu2 La1 61.91(2) . .
Cu3 Cu2 La1 120.01(3) . .
O19 Cu2 La2 41.58(12) . .
O18 Cu2 La2 133.24(13) . .
O9 Cu2 La2 85.29(14) . .
O7 Cu2 La2 91.48(13) . .
O21 Cu2 La2 138.95(12) . .
Cu1 Cu2 La2 116.79(3) . .
Cu3 Cu2 La2 61.14(2) . .
La1 Cu2 La2 174.49(3) . .
O20 Cu3 O11 92.89(18) . .
O20 Cu3 O19 86.92(17) . .
O11 Cu3 O19 156.96(19) . .
O20 Cu3 N8 169.8(2) . .
O11 Cu3 N8 89.3(2) . .
O19 Cu3 N8 95.0(2) . .
O20 Cu3 O2 77.10(16) . 1_655
O11 Cu3 O2 104.47(18) . 1_655
O19 Cu3 O2 97.95(16) . 1_655
N8 Cu3 O2 92.74(19) . 1_655
O20 Cu3 O7 96.32(15) . .
O11 Cu3 O7 89.70(17) . .
O19 Cu3 O7 67.46(15) . .
N8 Cu3 O7 93.63(19) . .
O2 Cu3 O7 164.53(14) 1_655 .
O20 Cu3 Cu2 98.38(13) . .
O11 Cu3 Cu2 126.27(14) . .
O19 Cu3 Cu2 31.68(12) . .
N8 Cu3 Cu2 88.32(16) . .
O2 Cu3 Cu2 129.26(11) 1_655 .
O7 Cu3 Cu2 37.03(9) . .
O20 Cu3 La2 41.73(12) . .
O11 Cu3 La2 132.72(14) . .
O19 Cu3 La2 45.67(12) . .
N8 Cu3 La2 137.88(16) . .
O2 Cu3 La2 81.23(10) 1_655 .
O7 Cu3 La2 84.60(9) . .
Cu2 Cu3 La2 65.45(2) . .
O20 Cu3 La2 39.73(12) . 3_766
O11 Cu3 La2 83.23(14) . 3_766
O19 Cu3 La2 110.20(12) . 3_766
N8 Cu3 La2 130.97(16) . 3_766
O2 Cu3 La2 43.96(10) 1_655 3_766
O7 Cu3 La2 134.48(10) . 3_766
Cu2 Cu3 La2 133.92(3) . 3_766
La2 Cu3 La2 68.683(18) . 3_766
O20 Cu3 H20B 21.2 . .
O11 Cu3 H20B 78.8 . .
O19 Cu3 H20B 93.8 . .
N8 Cu3 H20B 166.6 . .
O2 Cu3 H20B 96.0 1_655 .
O7 Cu3 H20B 80.5 . .
Cu2 Cu3 H20B 93.9 . .
La2 Cu3 H20B 54.0 . .
La2 Cu3 H20B 54.0 3_766 .
C12 O1 La2 93.9(4) . 3_666
C12 O2 Cu3 128.0(4) . 1_455
C12 O2 La2 92.4(4) . 3_666
Cu3 O2 La2 92.80(15) 1_455 3_666
C24 O3 La1 133.6(4) . .
C36 O5 Cu1 127.9(4) . .
C36 O6 La1 139.8(4) . 3_665
C48 O7 Cu2 121.3(4) . .
C48 O7 Cu3 117.1(4) . .
Cu2 O7 Cu3 88.75(16) . .
C48 O8 La1 136.9(4) . .
C60 O9 Cu2 119.1(4) . .
C60 O9 Cu1 115.0(4) . .
Cu2 O9 Cu1 88.41(16) . .
C60 O10 La2 138.3(4) . .
C72 O11 Cu3 128.8(4) . .
C72 O12 La2 138.7(4) . 3_766
C84 O13 La2 136.8(4) . .
C96 O15 La1 93.6(4) . 3_765
C96 O16 La1 93.7(4) . 3_765
C96 O16 Cu1 128.5(4) . 1_655
La1 O16 Cu1 92.12(16) 3_765 1_655
Cu1 O17 La1 106.04(19) 3_665 3_665
Cu1 O17 La1 110.22(19) 3_665 .
La1 O17 La1 107.56(16) 3_665 .
Cu1 O17 H17B 118.4 3_665 .
La1 O17 H17B 13.7 3_665 .
La1 O17 H17B 106.3 . .
Cu2 O18 Cu1 113.1(2) . .
Cu2 O18 La1 106.88(17) . .
Cu1 O18 La1 102.59(17) . .
Cu2 O18 H18B 113.8 . .
Cu1 O18 H18B 116.2 . .
La1 O18 H18B 102.6 . .
Cu2 O19 Cu3 115.6(2) . .
Cu2 O19 La2 109.41(17) . .
Cu3 O19 La2 101.82(16) . .
Cu3 O20 La2 107.18(17) . .
Cu3 O20 La2 110.61(18) . 3_766
La2 O20 La2 109.76(15) . 3_766
Cu3 O20 H20B 102.7 . .
La2 O20 H20B 110.5 . .
La2 O20 H20B 115.6 3_766 .
Cu2 O21 La1 90.21(16) . .
Cu2 O21 H21B 98.1 . .
La1 O21 H21B 122.4 . .
Cu2 O21 H21C 113.2 . .
La1 O21 H21C 76.4 . .
H21B O21 H21C 47.9 . .
La2 O22 H22B 86.0 . .
La2 O22 H22C 120.3 . .
H22B O22 H22C 98.2 . .
C1 N1 C5 117.9(7) . .
C1 N1 Cu1 122.1(5) . .
C5 N1 Cu1 120.1(5) . .
C17 N2 C13 115.4(8) . .
C29 N3 C25 116.9(8) . .
C37 N4 C41 116.3(12) . .
C53 N5 C49 118.5(8) . .
C65 N6 C61 115.2(8) . .
C73 N7 C77 117.9(8) . .
C85 N8 C89 114.8(7) . .
C85 N8 Cu3 124.0(5) . .
C89 N8 Cu3 120.7(5) . .
N1 C1 C2 122.8(8) . .
N1 C1 H1A 118.6 . .
C2 C1 H1A 118.6 . .
C3 C2 C1 121.3(8) . .
C3 C2 H2A 119.3 . .
C1 C2 H2A 119.3 . .
C2 C3 C4 115.1(7) . .
C2 C3 C6 123.0(7) . .
C4 C3 C6 122.0(7) . .
C5 C4 C3 120.3(8) . .
C5 C4 H4A 119.9 . .
C3 C4 H4A 119.9 . .
N1 C5 C4 122.4(8) . .
N1 C5 H5A 118.8 . .
C4 C5 H5A 118.8 . .
C11 C6 C7 117.7(7) . .
C11 C6 C3 121.5(7) . .
C7 C6 C3 120.8(6) . .
C8 C7 C6 121.0(7) . .
C8 C7 H7A 119.5 . .
C6 C7 H7A 119.5 . .
C7 C8 C9 119.7(8) . .
C7 C8 H8A 120.2 . .
C9 C8 H8A 120.2 . .
C10 C9 C8 119.3(7) . .
C10 C9 C12 122.1(6) . .
C8 C9 C12 118.7(7) . .
C11 C10 C9 120.6(7) . .
C11 C10 H10A 119.7 . .
C9 C10 H10A 119.7 . .
C10 C11 C6 121.6(8) . .
C10 C11 H11A 119.2 . .
C6 C11 H11A 119.2 . .
O1 C12 O2 122.3(6) . .
O1 C12 C9 119.2(6) . .
O2 C12 C9 118.4(6) . .
O1 C12 La2 61.0(3) . 3_666
O2 C12 La2 61.5(3) . 3_666
C9 C12 La2 174.1(5) . 3_666
N2 C13 C14 122.9(10) . .
N2 C13 H13A 118.5 . .
C14 C13 H13A 118.5 . .
C13 C14 C15 120.3(10) . .
C13 C14 H14A 119.8 . .
C15 C14 H14A 119.8 . .
C16 C15 C14 115.3(8) . .
C16 C15 C18 122.5(8) . .
C14 C15 C18 122.1(8) . .
C15 C16 C17 121.0(10) . .
C15 C16 H16A 119.5 . .
C17 C16 H16A 119.5 . .
N2 C17 C16 124.8(11) . .
N2 C17 H17A 117.6 . .
C16 C17 H17A 117.6 . .
C23 C18 C19 117.6(8) . .
C23 C18 C15 119.3(8) . .
C19 C18 C15 123.0(8) . .
C18 C19 C20 122.2(9) . .
C18 C19 H19A 118.9 . .
C20 C19 H19A 118.9 . .
C21 C20 C19 118.2(8) . .
C21 C20 H20A 120.9 . .
C19 C20 H20A 120.9 . .
C22 C21 C20 120.7(7) . .
C22 C21 C24 120.9(7) . .
C20 C21 C24 118.1(7) . .
C21 C22 C23 120.3(8) . .
C21 C22 H22A 119.8 . .
C23 C22 H22A 119.8 . .
C18 C23 C22 120.8(8) . .
C18 C23 H23A 119.6 . .
C22 C23 H23A 119.6 . .
O4 C24 O3 126.6(6) . .
O4 C24 C21 120.5(6) . .
O3 C24 C21 112.9(7) . .
N3 C25 C26 123.1(10) . .
N3 C25 H25A 118.4 . .
C26 C25 H25A 118.4 . .
C27 C26 C25 118.5(9) . .
C27 C26 H26A 120.7 . .
C25 C26 H26A 120.7 . .
C28 C27 C26 117.4(7) . .
C28 C27 C30 121.9(7) . .
C26 C27 C30 120.6(7) . .
C29 C28 C27 119.0(7) . .
C29 C28 H28A 120.5 . .
C27 C28 H28A 120.5 . .
N3 C29 C28 124.8(8) . .
N3 C29 H29A 117.6 . .
C28 C29 H29A 117.6 . .
C31 C30 C35 118.2(7) . .
C31 C30 C27 121.4(7) . .
C35 C30 C27 120.3(7) . .
C30 C31 C32 121.2(8) . .
C30 C31 H31A 119.4 . .
C32 C31 H31A 119.4 . .
C33 C32 C31 120.3(7) . .
C33 C32 H32A 119.9 . .
C31 C32 H32A 119.9 . .
C34 C33 C32 119.8(7) . .
C34 C33 C36 121.6(6) . .
C32 C33 C36 118.5(6) . .
C33 C34 C35 119.2(7) . .
C33 C34 H34A 120.4 . .
C35 C34 H34A 120.4 . .
C30 C35 C34 121.3(7) . .
C30 C35 H35A 119.3 . .
C34 C35 H35A 119.3 . .
O6 C36 O5 126.1(6) . .
O6 C36 C33 118.8(6) . .
O5 C36 C33 115.0(6) . .
N4 C37 C38 124.8(16) . .
N4 C37 H37A 117.6 . .
C38 C37 H37A 117.6 . .
C37 C38 C39 118.5(15) . .
C37 C38 H38A 120.8 . .
C39 C38 H38A 120.8 . .
C40 C39 C38 116.8(10) . .
C40 C39 C42 122.7(11) . .
C38 C39 C42 120.5(11) . .
C39 C40 C41 118.8(16) . .
C39 C40 H40A 120.6 . .
C41 C40 H40A 120.6 . .
N4 C41 C40 124.8(17) . .
N4 C41 H41A 117.6 . .
C40 C41 H41A 117.6 . .
C43 C42 C47 117.6(7) . .
C43 C42 C39 119.7(10) . .
C47 C42 C39 122.7(10) . .
C42 C43 C44 122.0(9) . .
C42 C43 H43A 119.0 . .
C44 C43 H43A 119.0 . .
C45 C44 C43 120.4(8) . .
C45 C44 H44A 119.8 . .
C43 C44 H44A 119.8 . .
C44 C45 C46 118.8(7) . .
C44 C45 C48 119.1(7) . .
C46 C45 C48 121.9(7) . .
C47 C46 C45 119.3(8) . .
C47 C46 H46A 120.4 . .
C45 C46 H46A 120.4 . .
C46 C47 C42 121.7(8) . .
C46 C47 H47A 119.1 . .
C42 C47 H47A 119.1 . .
O8 C48 O7 121.6(6) . .
O8 C48 C45 118.9(6) . .
O7 C48 C45 119.5(6) . .
N5 C49 C50 121.5(10) . .
N5 C49 H49A 119.2 . .
C50 C49 H49A 119.2 . .
C51 C50 C49 120.5(10) . .
C51 C50 H50A 119.7 . .
C49 C50 H50A 119.7 . .
C50 C51 C52 115.9(8) . .
C50 C51 C54 123.3(9) . .
C52 C51 C54 120.8(8) . .
C51 C52 C53 121.0(10) . .
C51 C52 H52A 119.5 . .
C53 C52 H52A 119.5 . .
N5 C53 C52 122.4(10) . .
N5 C53 H53A 118.8 . .
C52 C53 H53A 118.8 . .
C59 C54 C55 118.3(7) . .
C59 C54 C51 121.1(8) . .
C55 C54 C51 120.5(8) . .
C56 C55 C54 121.4(8) . .
C56 C55 H55A 119.3 . .
C54 C55 H55A 119.3 . .
C57 C56 C55 119.5(8) . .
C57 C56 H56A 120.3 . .
C55 C56 H56A 120.3 . .
C58 C57 C56 119.2(7) . .
C58 C57 C60 118.7(6) . .
C56 C57 C60 122.1(6) . .
C57 C58 C59 120.8(8) . .
C57 C58 H58A 119.6 . .
C59 C58 H58A 119.6 . .
C54 C59 C58 120.7(8) . .
C54 C59 H59A 119.6 . .
C58 C59 H59A 119.6 . .
O10 C60 O9 124.7(6) . .
O10 C60 C57 118.2(6) . .
O9 C60 C57 117.1(6) . .
N6 C61 C62 123.5(10) . .
N6 C61 H61A 118.2 . .
C62 C61 H61A 118.2 . .
C63 C62 C61 121.2(10) . .
C63 C62 H62A 119.4 . .
C61 C62 H62A 119.4 . .
C64 C63 C62 114.2(7) . .
C64 C63 C66 125.3(7) . .
C62 C63 C66 120.4(8) . .
C63 C64 C65 122.3(8) . .
C63 C64 H64A 118.8 . .
C65 C64 H64A 118.8 . .
N6 C65 C64 123.5(8) . .
N6 C65 H65A 118.3 . .
C64 C65 H65A 118.3 . .
C67 C66 C71 117.0(7) . .
C67 C66 C63 122.0(7) . .
C71 C66 C63 121.0(7) . .
C66 C67 C68 122.6(7) . .
C66 C67 H67A 118.7 . .
C68 C67 H67A 118.7 . .
C67 C68 C69 120.3(7) . .
C67 C68 H68A 119.9 . .
C69 C68 H68A 119.9 . .
C70 C69 C68 118.5(6) . .
C70 C69 C72 120.1(6) . .
C68 C69 C72 121.4(6) . .
C71 C70 C69 120.2(7) . .
C71 C70 H70A 119.9 . .
C69 C70 H70A 119.9 . .
C70 C71 C66 121.4(7) . .
C70 C71 H71A 119.3 . .
C66 C71 H71A 119.3 . .
O12 C72 O11 124.8(6) . .
O12 C72 C69 118.9(6) . .
O11 C72 C69 116.3(6) . .
N7 C73 C74 123.1(11) . .
N7 C73 H73A 118.4 . .
C74 C73 H73A 118.4 . .
C75 C74 C73 118.3(10) . .
C75 C74 H74A 120.8 . .
C73 C74 H74A 120.8 . .
C76 C75 C74 117.7(8) . .
C76 C75 C78 121.9(9) . .
C74 C75 C78 120.4(8) . .
C77 C76 C75 121.7(11) . .
C77 C76 H76A 119.1 . .
C75 C76 H76A 119.1 . .
N7 C77 C76 121.1(11) . .
N7 C77 H77A 119.4 . .
C76 C77 H77A 119.4 . .
C79 C78 C83 118.6(7) . .
C79 C78 C75 120.7(9) . .
C83 C78 C75 120.6(8) . .
C78 C79 C80 120.9(9) . .
C78 C79 H79A 119.5 . .
C80 C79 H79A 119.5 . .
C79 C80 C81 121.1(8) . .
C79 C80 H80A 119.5 . .
C81 C80 H80A 119.5 . .
C80 C81 C82 117.9(7) . .
C80 C81 C84 121.8(7) . .
C82 C81 C84 120.2(7) . .
C83 C82 C81 121.2(9) . .
C83 C82 H82A 119.4 . .
C81 C82 H82A 119.4 . .
C78 C83 C82 120.2(8) . .
C78 C83 H83A 119.9 . .
C82 C83 H83A 119.9 . .
O14 C84 O13 125.1(6) . .
O14 C84 C81 120.2(6) . .
O13 C84 C81 114.6(7) . .
N8 C85 C86 125.6(8) . .
N8 C85 H85A 117.2 . .
C86 C85 H85A 117.2 . .
C87 C86 C85 120.0(8) . .
C87 C86 H86A 120.0 . .
C85 C86 H86A 120.0 . .
C86 C87 C88 117.3(7) . .
C86 C87 C90 121.9(7) . .
C88 C87 C90 120.6(7) . .
C87 C88 C89 120.0(9) . .
C87 C88 H88A 120.0 . .
C89 C88 H88A 120.0 . .
N8 C89 C88 122.2(8) . .
N8 C89 H89A 118.9 . .
C88 C89 H89A 118.9 . .
C91 C90 C95 118.2(6) . .
C91 C90 C87 120.7(6) . .
C95 C90 C87 121.0(6) . .
C92 C91 C90 121.2(7) . .
C92 C91 H91A 119.4 . .
C90 C91 H91A 119.4 . .
C91 C92 C93 119.9(7) . .
C91 C92 H92A 120.1 . .
C93 C92 H92A 120.1 . .
C94 C93 C92 120.4(6) . .
C94 C93 C96 121.3(6) . .
C92 C93 C96 118.3(6) . .
C93 C94 C95 119.1(7) . .
C93 C94 H94A 120.5 . .
C95 C94 H94A 120.5 . .
C90 C95 C94 121.3(7) . .
C90 C95 H95A 119.4 . .
C94 C95 H95A 119.4 . .
O15 C96 O16 121.1(6) . .
O15 C96 C93 120.4(6) . .
O16 C96 C93 118.4(6) . .
O15 C96 La1 61.0(3) . 3_765
O16 C96 La1 60.3(3) . 3_765
C93 C96 La1 174.3(5) . 3_765

loop_
_geom_bond_atom_site_label_1
_geom_bond_atom_site_label_2
_geom_bond_distance
_geom_bond_site_symmetry_2
La1 O3 2.438(5) .
La1 O8 2.487(4) .
La1 O17 2.510(4) 3_665
La1 O6 2.513(5) 3_665
La1 O17 2.538(4) .
La1 O16 2.559(5) 3_765
La1 O15 2.576(5) 3_765
La1 O18 2.588(4) .
La1 O21 2.658(5) .
La1 C96 2.941(7) 3_765
La1 Cu1 3.5818(9) .
La1 Cu2 3.6613(10) .
La1 H21C 2.5853 .
La2 O13 2.472(5) .
La2 O10 2.475(4) .
La2 O20 2.513(4) .
La2 O20 2.519(4) 3_766
La2 O12 2.538(5) 3_766
La2 O1 2.553(5) 3_666
La2 O2 2.563(5) 3_666
La2 O22 2.577(5) .
La2 O19 2.636(4) .
La2 C12 2.913(7) 3_666
La2 Cu3 3.6072(9) .
La2 Cu3 3.6880(10) 3_766
La2 H22B 2.6453 .
Cu1 O17 1.954(5) 3_665
Cu1 O5 1.962(4) .
Cu1 O18 1.976(4) .
Cu1 N1 2.010(5) .
Cu1 O16 2.579(5) 1_455
Cu1 O9 2.652(5) .
Cu1 Cu2 3.2713(12) .
Cu1 La1 3.7001(10) 3_665
Cu2 O19 1.927(4) .
Cu2 O18 1.946(4) .
Cu2 O9 1.990(4) .
Cu2 O7 1.992(4) .
Cu2 O21 2.508(5) .
Cu2 Cu3 3.3071(12) .
Cu3 O20 1.949(4) .
Cu3 O11 1.970(4) .
Cu3 O19 1.981(4) .
Cu3 N8 2.011(6) .
Cu3 O2 2.529(5) 1_655
Cu3 O7 2.684(5) .
Cu3 La2 3.6880(10) 3_766
Cu3 H20B 2.2918 .
O1 C12 1.242(8) .
O1 La2 2.553(5) 3_666
O2 C12 1.283(8) .
O2 Cu3 2.529(5) 1_455
O2 La2 2.563(5) 3_666
O3 C24 1.303(8) .
O4 C24 1.219(9) .
O5 C36 1.275(8) .
O6 C36 1.227(8) .
O6 La1 2.513(4) 3_665
O7 C48 1.278(7) .
O8 C48 1.254(8) .
O9 C60 1.253(7) .
O10 C60 1.256(7) .
O11 C72 1.287(8) .
O12 C72 1.251(8) .
O12 La2 2.538(5) 3_766
O13 C84 1.275(8) .
O14 C84 1.227(9) .
O15 C96 1.267(8) .
O15 La1 2.576(5) 3_765
O16 C96 1.294(8) .
O16 La1 2.559(5) 3_765
O16 Cu1 2.579(5) 1_655
O17 Cu1 1.954(5) 3_665
O17 La1 2.510(4) 3_665
O17 H17B 1.2677 .
O18 H18B 0.8786 .
O20 La2 2.519(4) 3_766
O20 H20B 0.8504 .
O21 H21B 0.9782 .
O21 H21C 0.7232 .
O22 H22B 0.8040 .
O22 H22C 0.6231 .
N1 C1 1.291(9) .
N1 C5 1.339(9) .
N2 C17 1.302(13) .
N2 C13 1.352(13) .
N3 C29 1.314(10) .
N3 C25 1.334(12) .
N4 C37 1.33(2) .
N4 C41 1.34(2) .
N5 C53 1.321(13) .
N5 C49 1.336(14) .
N6 C65 1.326(11) .
N6 C61 1.330(12) .
N7 C73 1.334(14) .
N7 C77 1.366(16) .
N8 C85 1.292(9) .
N8 C89 1.369(10) .
C1 C2 1.395(11) .
C1 H1A 0.9500 .
C2 C3 1.372(10) .
C2 H2A 0.9500 .
C3 C4 1.392(11) .
C3 C6 1.482(9) .
C4 C5 1.388(10) .
C4 H4A 0.9500 .
C5 H5A 0.9500 .
C6 C11 1.370(10) .
C6 C7 1.399(11) .
C7 C8 1.382(10) .
C7 H7A 0.9500 .
C8 C9 1.386(10) .
C8 H8A 0.9500 .
C9 C10 1.371(10) .
C9 C12 1.509(9) .
C10 C11 1.371(10) .
C10 H10A 0.9500 .
C11 H11A 0.9500 .
C12 La2 2.913(7) 3_666
C13 C14 1.382(12) .
C13 H13A 0.9500 .
C14 C15 1.388(12) .
C14 H14A 0.9500 .
C15 C16 1.358(12) .
C15 C18 1.478(11) .
C16 C17 1.374(12) .
C16 H16A 0.9500 .
C17 H17A 0.9500 .
C18 C23 1.386(11) .
C18 C19 1.398(13) .
C19 C20 1.401(11) .
C19 H19A 0.9500 .
C20 C21 1.387(11) .
C20 H20A 0.9500 .
C21 C22 1.372(11) .
C21 C24 1.540(9) .
C22 C23 1.399(10) .
C22 H22A 0.9500 .
C23 H23A 0.9500 .
C25 C26 1.398(12) .
C25 H25A 0.9500 .
C26 C27 1.396(11) .
C26 H26A 0.9500 .
C27 C28 1.382(10) .
C27 C30 1.494(9) .
C28 C29 1.375(10) .
C28 H28A 0.9500 .
C29 H29A 0.9500 .
C30 C31 1.361(10) .
C30 C35 1.391(10) .
C31 C32 1.396(10) .
C31 H31A 0.9500 .
C32 C33 1.374(10) .
C32 H32A 0.9500 .
C33 C34 1.378(9) .
C33 C36 1.526(9) .
C34 C35 1.398(10) .
C34 H34A 0.9500 .
C35 H35A 0.9500 .
C37 C38 1.372(15) .
C37 H37A 0.9500 .
C38 C39 1.443(17) .
C38 H38A 0.9500 .
C39 C40 1.383(17) .
C39 C42 1.493(11) .
C40 C41 1.389(16) .
C40 H40A 0.9500 .
C41 H41A 0.9500 .
C42 C43 1.361(13) .
C42 C47 1.394(13) .
C43 C44 1.392(11) .
C43 H43A 0.9500 .
C44 C45 1.372(10) .
C44 H44A 0.9500 .
C45 C46 1.404(10) .
C45 C48 1.475(9) .
C46 C47 1.388(11) .
C46 H46A 0.9500 .
C47 H47A 0.9500 .
C49 C50 1.419(13) .
C49 H49A 0.9500 .
C50 C51 1.378(13) .
C50 H50A 0.9500 .
C51 C52 1.387(13) .
C51 C54 1.487(11) .
C52 C53 1.394(12) .
C52 H52A 0.9500 .
C53 H53A 0.9500 .
C54 C59 1.366(12) .
C54 C55 1.392(12) .
C55 C56 1.392(11) .
C55 H55A 0.9500 .
C56 C57 1.380(10) .
C56 H56A 0.9500 .
C57 C58 1.378(10) .
C57 C60 1.499(9) .
C58 C59 1.392(10) .
C58 H58A 0.9500 .
C59 H59A 0.9500 .
C61 C62 1.396(13) .
C61 H61A 0.9500 .
C62 C63 1.371(12) .
C62 H62A 0.9500 .
C63 C64 1.366(11) .
C63 C66 1.494(10) .
C64 C65 1.379(10) .
C64 H64A 0.9500 .
C65 H65A 0.9500 .
C66 C67 1.363(10) .
C66 C71 1.403(10) .
C67 C68 1.382(9) .
C67 H67A 0.9500 .
C68 C69 1.385(9) .
C68 H68A 0.9500 .
C69 C70 1.388(10) .
C69 C72 1.491(9) .
C70 C71 1.386(10) .
C70 H70A 0.9500 .
C71 H71A 0.9500 .
C73 C74 1.401(12) .
C73 H73A 0.9500 .
C74 C75 1.386(13) .
C74 H74A 0.9500 .
C75 C76 1.383(13) .
C75 C78 1.493(11) .
C76 C77 1.356(13) .
C76 H76A 0.9500 .
C77 H77A 0.9500 .
C78 C79 1.379(12) .
C78 C83 1.384(13) .
C79 C80 1.379(10) .
C79 H79A 0.9500 .
C80 C81 1.382(11) .
C80 H80A 0.9500 .
C81 C82 1.386(11) .
C81 C84 1.511(9) .
C82 C83 1.386(11) .
C82 H82A 0.9500 .
C83 H83A 0.9500 .
C85 C86 1.389(11) .
C85 H85A 0.9500 .
C86 C87 1.327(11) .
C86 H86A 0.9500 .
C87 C88 1.376(11) .
C87 C90 1.491(9) .
C88 C89 1.389(11) .
C88 H88A 0.9500 .
C89 H89A 0.9500 .
C90 C91 1.385(10) .
C90 C95 1.397(10) .
C91 C92 1.378(9) .
C91 H91A 0.9500 .
C92 C93 1.390(9) .
C92 H92A 0.9500 .
C93 C94 1.379(10) .
C93 C96 1.486(9) .
C94 C95 1.392(10) .
C94 H94A 0.9500 .
C95 H95A 0.9500 .
C96 La1 2.941(7) 3_765
